data_2237276
loop_
_publ_author_name
'Origlieri, Marcus J.'
'Downs, Robert T.'

_publ_section_title
;
 Schaurteite, Ca~3~Ge(SO~4~)~2~(OH)~6~&#x00B7;3H~2~O
;
_journal_coeditor_code BR2217
_journal_issue 2
_journal_name_full 'Acta Crystallographica Section E'
_journal_page_first i6
_journal_paper_doi 10.1107/S1600536812050945
_journal_volume 69
_journal_year 2013
_chemical_formula_iupac 'Ca3 Ge (S O4)2 (O H)6 (H2 O)3'
_chemical_formula_structural 'Ca3 Ge (S O4)2 (O H)6 (H2 O)3'
_chemical_formula_sum 'Ca3 Ge H12 O17 S2'
_chemical_formula_weight 541.05
_chemical_name_systematic
;
Tricalcium germanium bis(sulfate) hexahydroxide trihydrate
;
_space_group_IT_number 194
_symmetry_cell_setting hexagonal
_symmetry_space_group_name_Hall '-P 6c 2c'
_symmetry_space_group_name_H-M 'P 63/m m c'
_atom_sites_solution_hydrogens difmap
_atom_sites_solution_primary direct
_atom_sites_solution_secondary difmap
_audit_creation_method SHELXL-97
_cell_angle_alpha 90.00
_cell_angle_beta 90.00
_cell_angle_gamma 120.00
_cell_formula_units_Z 2
_cell_length_a 8.5253(4)
_cell_length_b 8.5253(4)
_cell_length_c 10.8039(6)
_cell_measurement_reflns_used 2603
_cell_measurement_temperature 296(2)
_cell_measurement_theta_max 27.96
_cell_measurement_theta_min 2.76
_cell_volume 680.03(6)
_computing_cell_refinement 'SAINT (Bruker, 2005)'
_computing_data_collection 'APEX2 (Bruker, 2004)'
_computing_data_reduction 'SAINT (Bruker, 2005)'
_computing_molecular_graphics 'XtalDraw (Downs & Hall-Wallace, 2003)'
_computing_publication_material 'SHELXL97 (Sheldrick, 2008)'
_computing_structure_refinement 'SHELXL97 (Sheldrick, 2008)'
_computing_structure_solution 'SHELXS97 (Sheldrick, 2008)'
_diffrn_ambient_temperature 296(2)
_diffrn_measured_fraction_theta_full 1.000
_diffrn_measured_fraction_theta_max 1.000
_diffrn_measurement_device_type 'Bruker APEXII CCD'
_diffrn_measurement_method '\f and \w scans'
_diffrn_radiation_monochromator graphite
_diffrn_radiation_source 'fine-focus sealed tube'
_diffrn_radiation_type MoK\a
_diffrn_radiation_wavelength 0.71073
_diffrn_reflns_av_R_equivalents 0.0610
_diffrn_reflns_av_sigmaI/netI 0.0217
_diffrn_reflns_limit_h_max 13
_diffrn_reflns_limit_h_min -10
_diffrn_reflns_limit_k_max 13
_diffrn_reflns_limit_k_min -13
_diffrn_reflns_limit_l_max 16
_diffrn_reflns_limit_l_min -16
_diffrn_reflns_number 17243
_diffrn_reflns_theta_full 33.14
_diffrn_reflns_theta_max 33.14
_diffrn_reflns_theta_min 2.76
_diffrn_standards_number 0
_exptl_absorpt_coefficient_mu 3.786
_exptl_absorpt_correction_T_max 0.7465
_exptl_absorpt_correction_T_min 0.6558
_exptl_absorpt_correction_type multi-scan
_exptl_absorpt_process_details '(SADABS; Sheldrick, 2005)'
_exptl_crystal_colour colourless
_exptl_crystal_density_diffrn 2.642
_exptl_crystal_density_method 'not measured'
_exptl_crystal_description 'hexagonal prism section'
_exptl_crystal_F_000 544
_exptl_crystal_size_max 0.05
_exptl_crystal_size_mid 0.03
_exptl_crystal_size_min 0.03
_refine_diff_density_max 0.401
_refine_diff_density_min -0.418
_refine_ls_extinction_method none
_refine_ls_goodness_of_fit_ref 1.146
_refine_ls_hydrogen_treatment refall
_refine_ls_matrix_type full
_refine_ls_number_parameters 35
_refine_ls_number_reflns 536
_refine_ls_number_restraints 0
_refine_ls_restrained_S_all 1.146
_refine_ls_R_factor_all 0.0307
_refine_ls_R_factor_gt 0.0219
_refine_ls_shift/su_max 0.000
_refine_ls_shift/su_mean 0.000
_refine_ls_structure_factor_coef Fsqd
_refine_ls_weighting_details 'calc w=1/[\s^2^(Fo^2^)+(0.0131P)^2^+0.5886P] where P=(Fo^2^+2Fc^2^)/3'
_refine_ls_weighting_scheme calc
_refine_ls_wR_factor_gt 0.0426
_refine_ls_wR_factor_ref 0.0450
_reflns_number_gt 456
_reflns_number_total 536
_reflns_threshold_expression I>2\s(I)
_cod_data_source_file br2217.cif
_cod_data_source_block I
_cod_database_code 2237276

loop_
_symmetry_equiv_pos_as_xyz
'x, y, z'
'-y, x-y, z'
'-x+y, -x, z'
'-x, -y, z+1/2'
'y, -x+y, z+1/2'
'x-y, x, z+1/2'
'y, x, -z'
'x-y, -y, -z'
'-x, -x+y, -z'
'-y, -x, -z+1/2'
'-x+y, y, -z+1/2'
'x, x-y, -z+1/2'
'-x, -y, -z'
'y, -x+y, -z'
'x-y, x, -z'
'x, y, -z-1/2'
'-y, x-y, -z-1/2'
'-x+y, -x, -z-1/2'
'-y, -x, z'
'-x+y, y, z'
'x, x-y, z'
'y, x, z-1/2'
'x-y, -y, z-1/2'
'-x, -x+y, z-1/2'

loop_
_atom_site_type_symbol
_atom_site_label
_atom_site_fract_x
_atom_site_fract_y
_atom_site_fract_z
_atom_site_U_iso_or_equiv
_atom_site_adp_type
_atom_site_calc_flag
_atom_site_refinement_flags
_atom_site_occupancy
_atom_site_symmetry_multiplicity
Ge Ge 0.0000 0.0000 0.0000 0.00762(11) Uani d S 1 12
Ca Ca 0.30387(8) 0.15193(4) 0.2500 0.01107(12) Uani d S 1 4
S S 0.3333 0.6667 0.52599(7) 0.00963(16) Uani d S 1 6
O O1 0.3333 0.6667 0.1106(2) 0.0167(5) Uani d S 1 6
O O2 0.4786(2) 0.23930(11) 0.06925(14) 0.0190(3) Uani d S 1 2
O O3 0.10006(10) 0.2001(2) 0.10982(13) 0.0106(3) Uani d S 1 2
O O4 0.50772(16) 0.49228(16) 0.7500 0.0190(5) Uani d S 1 4
H H1 0.142(2) 0.284(4) 0.075(2) 0.028(8) Uiso d S 1 2
H H2 0.543(2) 0.457(2) 0.695(3) 0.051(11) Uiso d S 1 2

loop_
_atom_site_aniso_label
_atom_site_aniso_U_11
_atom_site_aniso_U_22
_atom_site_aniso_U_33
_atom_site_aniso_U_12
_atom_site_aniso_U_13
_atom_site_aniso_U_23
Ge 0.00878(15) 0.00878(15) 0.0053(2) 0.00439(7) 0.000 0.000
Ca 0.0098(3) 0.0131(2) 0.0091(2) 0.00491(13) 0.000 0.000
S 0.0108(2) 0.0108(2) 0.0073(3) 0.00538(11) 0.000 0.000
O1 0.0217(9) 0.0217(9) 0.0067(11) 0.0109(4) 0.000 0.000
O2 0.0114(7) 0.0243(7) 0.0169(7) 0.0057(4) 0.0039(6) 0.0020(3)
O3 0.0131(5) 0.0086(7) 0.0087(6) 0.0043(3) -0.0004(3) -0.0008(5)
O4 0.0239(9) 0.0239(9) 0.0143(10) 0.0158(10) 0.000 0.000

loop_
_atom_type_symbol
_atom_type_description
_atom_type_scat_dispersion_real
_atom_type_scat_dispersion_imag
_atom_type_scat_source
O O 0.0106 0.0060 'International Tables Vol C Tables 4.2.6.8 and 6.1.1.4'
H H 0.0000 0.0000 'International Tables Vol C Tables 4.2.6.8 and 6.1.1.4'
S S 0.1246 0.1234 'International Tables Vol C Tables 4.2.6.8 and 6.1.1.4'
Ca Ca 0.2262 0.3064 'International Tables Vol C Tables 4.2.6.8 and 6.1.1.4'
Ge Ge 0.1547 1.8001 'International Tables Vol C Tables 4.2.6.8 and 6.1.1.4'

loop_
_geom_angle_atom_site_label_1
_geom_angle_atom_site_label_2
_geom_angle_atom_site_label_3
_geom_angle_site_symmetry_1
_geom_angle_site_symmetry_3
_geom_angle
O3 Ge O3 . 13 180.0
O3 Ge O3 . 15 95.05(6)
O3 Ge O3 13 15 84.95(6)
O3 Ge O3 . 3 84.95(6)
O3 Ge O3 13 3 95.05(6)
O3 Ge O3 15 3 180.00(10)
O3 Ge O3 . 14 95.05(6)
O3 Ge O3 13 14 84.95(6)
O3 Ge O3 15 14 84.95(6)
O3 Ge O3 3 14 95.05(6)
O3 Ge O3 . 2 84.95(6)
O3 Ge O3 13 2 95.05(6)
O3 Ge O3 15 2 95.05(6)
O3 Ge O3 3 2 84.95(6)
O3 Ge O3 14 2 180.00(14)
O2 Ca O2 . 16_556 113.10(8)
O2 Ca O3 . . 79.95(4)
O2 Ca O3 16_556 . 147.24(3)
O2 Ca O3 . 16_556 147.24(3)
O2 Ca O3 16_556 16_556 79.95(4)
O3 Ca O3 . 16_556 74.96(5)
O2 Ca O3 . 3 79.95(4)
O2 Ca O3 16_556 3 147.24(3)
O3 Ca O3 . 3 61.87(7)
O3 Ca O3 16_556 3 105.61(6)
O2 Ca O3 . 18_556 147.24(3)
O2 Ca O3 16_556 18_556 79.95(4)
O3 Ca O3 . 18_556 105.61(6)
O3 Ca O3 16_556 18_556 61.87(7)
O3 Ca O3 3 18_556 74.96(5)
O2 Ca O4 . 13_666 73.04(3)
O2 Ca O4 16_556 13_666 73.04(3)
O3 Ca O4 . 13_666 83.33(5)
O3 Ca O4 16_556 13_666 83.33(5)
O3 Ca O4 3 13_666 139.12(3)
O3 Ca O4 18_556 13_666 139.12(3)
O2 Ca O4 . 14_556 73.04(3)
O2 Ca O4 16_556 14_556 73.04(3)
O3 Ca O4 . 14_556 139.12(3)
O3 Ca O4 16_556 14_556 139.12(3)
O3 Ca O4 3 14_556 83.33(5)
O3 Ca O4 18_556 14_556 83.33(5)
O4 Ca O4 13_666 14_556 116.09(10)
O2 Ca Ge . . 73.16(4)
O2 S O2 5_565 4_665 110.32(7)
O2 S O2 5_565 6 110.32(7)
O2 S O2 4_665 6 110.32(7)
O2 S O1 5_565 16_556 108.61(7)
O2 S O1 4_665 16_556 108.60(7)
O2 S O1 6 16_556 108.60(7)

loop_
_geom_bond_atom_site_label_1
_geom_bond_atom_site_label_2
_geom_bond_site_symmetry_2
_geom_bond_distance
Ge O3 . 1.8949(14)
Ge O3 13 1.8949(14)
Ge O3 15 1.8949(14)
Ge O3 3 1.8949(14)
Ge O3 14 1.8949(14)
Ge O3 2 1.8949(14)
Ca O2 . 2.3404(15)
Ca O2 16_556 2.3404(15)
Ca O3 . 2.4890(9)
Ca O3 16_556 2.4890(9)
Ca O3 3 2.4890(9)
Ca O3 18_556 2.4890(9)
Ca O4 13_666 2.6284(12)
Ca O4 14_556 2.6284(12)
S O2 5_565 1.4651(16)
S O2 4_665 1.4651(16)
S O2 6 1.4651(16)
S O1 16_556 1.475(3)
O3 H1 . 0.73(3)
O4 H2 . 0.79(3)

loop_
_geom_hbond_atom_site_label_D
_geom_hbond_atom_site_label_H
_geom_hbond_atom_site_label_A
_geom_hbond_site_symmetry_A
_geom_hbond_distance_DH
_geom_hbond_distance_HA
_geom_hbond_distance_DA
_geom_hbond_angle_DHA
O3 H1 O2 7 0.73(3) 2.12(3) 2.823(2) 164(3)
O4 H2 O1 5 0.79(3) 2.04(3) 2.789(2) 158(3)
